data_7118728
loop_
_publ_author_name
'Lee, Gil Ryeong'
'Ohtsu, Hiroyoshi'
'Koo, Jinyoung'
'Yakiyama, Yumi'
'Park, Moon Jeong'
'Inoue, Daishi'
'Hashizume, Daisuke'
'Kawano, Masaki'

_publ_section_title
;
 Crystallinity-dependence of ionic conductivity in the ion pairs of a
 multi-interactive anion.
;
_journal_issue 20
_journal_name_full 'Chemical communications (Cambridge, England)'
_journal_page_first 3962
_journal_page_last 3965
_journal_paper_doi 10.1039/c5cc10136k
_journal_volume 52
_journal_year 2016
_chemical_formula_sum 'C22 H16 N10 O3.75'
_chemical_formula_weight 480.45
_chemical_name_systematic
;
 ?
;
_space_group_crystal_system monoclinic
_space_group_IT_number 15
_space_group_name_Hall '-C 2yc'
_space_group_name_H-M_alt 'C 1 2/c 1'
_symmetry_space_group_name_Hall '-C 2yc'
_symmetry_space_group_name_H-M 'C 1 2/c 1'
_atom_sites_solution_hydrogens mixed
_audit_creation_method SHELXL-2014
_audit_update_record
;
2015-11-13 deposited with the CCDC.
2016-02-09 downloaded from the CCDC.
;
_cell_angle_alpha 90
_cell_angle_beta 122.88
_cell_angle_gamma 90
_cell_formula_units_Z 8
_cell_length_a 39.9667(3)
_cell_length_b 3.761
_cell_length_c 35.3988(4)
_cell_measurement_reflns_used 5108
_cell_measurement_temperature 100(2)
_cell_measurement_theta_max 29.554
_cell_measurement_theta_min 2.152
_cell_volume 4468.59(6)
_computing_cell_refinement HKL3000
_computing_data_collection 'PAL ADSC Quantum-210 ADX Program'
_computing_data_reduction HKL3000
_computing_molecular_graphics 'Ortep-3 for Windows (Farrugia, 1997)'
_computing_publication_material 'WinGX publication routines (Farrugia, 1999)'
_computing_structure_refinement 'SHELXL-2014 (Sheldrick, 2014)'
_computing_structure_solution 'SHELXS-97 (Sheldrick, 1990)'
_diffrn_ambient_temperature 100(2)
_diffrn_measured_fraction_theta_full 0.994
_diffrn_measured_fraction_theta_max 0.966
_diffrn_measurement_device_type 'ADSC Q210 CCD area detector'
_diffrn_measurement_method 'omega scan'
_diffrn_radiation_monochromator 'Si(111) double crystal monochromator'
_diffrn_radiation_type synchrotron
_diffrn_radiation_wavelength 0.750
_diffrn_reflns_av_R_equivalents 0.0559
_diffrn_reflns_av_unetI/netI 0.0294
_diffrn_reflns_laue_measured_fraction_full 0.994
_diffrn_reflns_laue_measured_fraction_max 0.966
_diffrn_reflns_limit_h_max 52
_diffrn_reflns_limit_h_min -52
_diffrn_reflns_limit_k_max 4
_diffrn_reflns_limit_k_min -4
_diffrn_reflns_limit_l_max 46
_diffrn_reflns_limit_l_min -46
_diffrn_reflns_number 40593
_diffrn_reflns_point_group_measured_fraction_full 0.994
_diffrn_reflns_point_group_measured_fraction_max 0.966
_diffrn_reflns_theta_full 26.744
_diffrn_reflns_theta_max 29.554
_diffrn_reflns_theta_min 2.152
_diffrn_source 'PLSII 2D bending magnet'
_exptl_absorpt_coefficient_mu 0.115
_exptl_crystal_colour brown
_exptl_crystal_density_diffrn 1.428
_exptl_crystal_description needle
_exptl_crystal_F_000 1984
_exptl_crystal_size_max 0.500
_exptl_crystal_size_mid 0.010
_exptl_crystal_size_min 0.010
_refine_diff_density_max 0.430
_refine_diff_density_min -0.356
_refine_diff_density_rms 0.083
_refine_ls_extinction_method none
_refine_ls_goodness_of_fit_ref 1.040
_refine_ls_hydrogen_treatment mixed
_refine_ls_matrix_type full
_refine_ls_number_parameters 439
_refine_ls_number_reflns 5108
_refine_ls_number_restraints 81
_refine_ls_restrained_S_all 1.068
_refine_ls_R_factor_all 0.0693
_refine_ls_R_factor_gt 0.0496
_refine_ls_shift/su_max 0.000
_refine_ls_shift/su_mean 0.000
_refine_ls_structure_factor_coef Fsqd
_refine_ls_weighting_details 'w=1/[\s^2^(Fo^2^)+(0.1051P)^2^] where P=(Fo^2^+2Fc^2^)/3'
_refine_ls_weighting_scheme calc
_refine_ls_wR_factor_gt 0.1369
_refine_ls_wR_factor_ref 0.1492
_reflns_Friedel_coverage 0.000
_reflns_number_gt 3736
_reflns_number_total 5108
_reflns_threshold_expression 'I > 2\s(I)'
_cod_data_source_file c5cc10136k2.cif
_cod_data_source_block 3_NH4TPHAP-H
_cod_depositor_comments 'Adding full bibliography for 7118726--7118729.cif.'
_cod_original_cell_volume 4468.64(6)
_cod_database_code 7118728
_shelx_space_group_comment
;
The symmetry employed for this shelxl refinement is uniquely defined
by the following loop, which should always be used as a source of
symmetry information in preference to the above space-group names.
They are only intended as comments.
;
_shelx_estimated_absorpt_t_min 0.961
_shelx_estimated_absorpt_t_max 0.999
_shelxl_version_number 2014-3

loop_
_space_group_symop_operation_xyz
'x, y, z'
'-x, y, -z+1/2'
'x+1/2, y+1/2, z'
'-x+1/2, y+1/2, -z+1/2'
'-x, -y, -z'
'x, -y, z-1/2'
'-x+1/2, -y+1/2, -z'
'x+1/2, -y+1/2, z-1/2'

loop_
_atom_site_label
_atom_site_type_symbol
_atom_site_fract_x
_atom_site_fract_y
_atom_site_fract_z
_atom_site_U_iso_or_equiv
_atom_site_adp_type
_atom_site_occupancy
_atom_site_site_symmetry_order
_atom_site_calc_flag
_atom_site_refinement_flags_posn
_atom_site_refinement_flags_adp
_atom_site_refinement_flags_occupancy
_atom_site_disorder_assembly
_atom_site_disorder_group
O1W O -0.05945(3) -0.0067(3) -0.24807(4) 0.0282(3) Uani 1 1 d . . . A 1
N1A N 0.0000 -0.4044(5) -0.2500 0.0209(4) Uani 1 2 d S T P B 2
N2A N 0.19659(11) 0.5853(11) -0.03159(14) 0.0404(9) Uani 0.5 1 d . . P C 3
O21W O 0.2218(6) 0.626(4) -0.0144(4) 0.079(6) Uani 0.159(7) 1 d . U P D 4
O22W O 0.2081(4) 0.918(4) -0.0257(4) 0.077(7) Uani 0.151(7) 1 d . U P E 5
O23W O 0.22953(12) 0.2458(15) 0.00025(14) 0.0486(18) Uani 0.328(6) 1 d . U P F 6
O31W O -0.0189(2) -0.543(4) 0.0360(3) 0.075(4) Uani 0.252(10) 1 d . U P G 7
O32W O -0.0282(2) -0.344(3) 0.0111(5) 0.076(5) Uani 0.264(11) 1 d . U P H 8
O33W O -0.0209(3) -0.615(4) 0.0032(4) 0.088(6) Uani 0.210(9) 1 d . U P I 9
O34W O -0.0171(4) -0.975(4) -0.0061(5) 0.106(6) Uani 0.202(8) 1 d . U P J 10
O35W O -0.0111(3) -0.966(5) 0.0304(4) 0.078(6) Uani 0.137(7) 1 d . U P K 11
O41W O 0.2596(3) -0.163(6) 0.2292(3) 0.089(5) Uani 0.288(14) 1 d . U P L 12
O42W O 0.2520(4) -0.564(4) 0.2337(5) 0.189(7) Uani 0.349(12) 1 d . U P M 13
O43W O 0.2778(3) 0.146(4) 0.2687(3) 0.066(5) Uani 0.161(7) 1 d . U P N 14
O44W O 0.2690(4) -0.400(8) 0.2256(4) 0.063(7) Uani 0.159(15) 1 d . U P O 15
N1 N 0.36132(4) 0.3479(4) 0.17835(4) 0.0257(3) Uani 1 1 d . . . . .
C1 C 0.34658(4) 0.1762(4) 0.19918(5) 0.0265(3) Uani 1 1 d . . . . .
H1 H 0.3647 0.1029 0.2294 0.032 Uiso 1 1 calc R U . . .
N2 N 0.04027(4) 0.2581(4) -0.16266(4) 0.0235(3) Uani 1 1 d . . . . .
C2 C 0.30648(4) 0.0978(4) 0.17954(5) 0.0248(3) Uani 1 1 d . . . . .
H2 H 0.2975 -0.0208 0.1962 0.030 Uiso 1 1 calc R U . . .
C3 C 0.27961(4) 0.1966(4) 0.13489(5) 0.0218(3) Uani 1 1 d . . . . .
N3 N 0.08194(4) -0.7690(4) 0.18384(4) 0.0303(3) Uani 1 1 d . . . . .
N4 N 0.21496(3) 0.1893(3) 0.06694(4) 0.0223(3) Uani 1 1 d . . . . .
C4 C 0.29452(4) 0.3769(4) 0.11289(5) 0.0248(3) Uani 1 1 d . . . . .
H4 H 0.2772 0.4518 0.0826 0.030 Uiso 1 1 calc R U . . .
N5 N 0.22423(3) -0.0541(3) 0.13532(4) 0.0216(3) Uani 1 1 d . . . . .
C5 C 0.33525(4) 0.4468(4) 0.13576(5) 0.0266(3) Uani 1 1 d . . . . .
H5 H 0.3450 0.5712 0.1203 0.032 Uiso 1 1 calc R U . . .
N6 N 0.15190(3) 0.1758(3) -0.00027(4) 0.0216(3) Uani 1 1 d . . . . .
N7 N 0.16961(3) -0.2938(3) 0.13468(4) 0.0208(3) Uani 1 1 d . . . . .
N8 N 0.09561(3) -0.0741(3) -0.00126(4) 0.0202(3) Uani 1 1 d . . . . .
N9 N 0.10398(3) -0.2947(3) 0.06548(4) 0.0203(3) Uani 1 1 d . . . . .
C21 C 0.07881(5) 0.3475(4) -0.13856(5) 0.0249(3) Uani 1 1 d . . . . .
H21 H 0.0899 0.4507 -0.1539 0.030 Uiso 1 1 calc R U . . .
C22 C 0.10345(4) 0.2978(4) -0.09245(5) 0.0235(3) Uani 1 1 d . . . . .
H22 H 0.1307 0.3655 -0.0768 0.028 Uiso 1 1 calc R U . . .
C23 C 0.08778(4) 0.1476(4) -0.06943(4) 0.0190(3) Uani 1 1 d . . . . .
C24 C 0.04755(4) 0.0569(4) -0.09409(5) 0.0233(3) Uani 1 1 d . . . . .
H24 H 0.0355 -0.0438 -0.0796 0.028 Uiso 1 1 calc R U . . .
C25 C 0.02535(4) 0.1162(4) -0.14019(5) 0.0252(3) Uani 1 1 d . . . . .
H25 H -0.0020 0.0524 -0.1567 0.030 Uiso 1 1 calc R U . . .
C31 C 0.05878(5) -0.6209(4) 0.14319(6) 0.0295(4) Uani 1 1 d . . . . .
H31 H 0.0311 -0.6009 0.1313 0.035 Uiso 1 1 calc R U . . .
C32 C 0.07265(5) -0.4945(4) 0.11725(5) 0.0251(3) Uani 1 1 d . . . . .
H32 H 0.0547 -0.3980 0.0882 0.030 Uiso 1 1 calc R U . . .
C33 C 0.11314(4) -0.5112(4) 0.13435(5) 0.0212(3) Uani 1 1 d . . . . .
C34 C 0.13772(5) -0.6669(4) 0.17653(5) 0.0263(3) Uani 1 1 d . . . . .
H34 H 0.1656 -0.6865 0.1894 0.032 Uiso 1 1 calc R U . . .
C35 C 0.12085(5) -0.7925(4) 0.19933(5) 0.0295(4) Uani 1 1 d . . . . .
H35 H 0.1379 -0.9024 0.2277 0.035 Uiso 1 1 calc R U . . .
C101 C 0.23638(4) 0.1051(4) 0.11072(5) 0.0210(3) Uani 1 1 d . . . . .
C102 C 0.17582(4) 0.1047(4) 0.04430(5) 0.0198(3) Uani 1 1 d . . . . .
C103 C 0.18498(4) -0.1370(4) 0.11282(5) 0.0200(3) Uani 1 1 d . . . . .
C104 C 0.16010(4) -0.0582(4) 0.06689(4) 0.0186(3) Uani 1 1 d . . . . .
C105 C 0.11361(4) 0.0794(4) -0.01995(5) 0.0194(3) Uani 1 1 d . . . . .
C106 C 0.11943(4) -0.1432(4) 0.04342(5) 0.0187(3) Uani 1 1 d . . . . .
C107 C 0.13019(4) -0.3574(4) 0.10954(5) 0.0198(3) Uani 1 1 d . . . . .
H11W H -0.0677(8) -0.098(7) -0.2299(9) 0.071(8) Uiso 1 1 d . . . P 1
H12W H -0.0850(8) 0.020(7) -0.2781(8) 0.066(7) Uiso 1 1 d . . . Q 1
H21W H -0.0141(6) -0.545(6) -0.2782(7) 0.041(5) Uiso 1 1 d . . . R 2
H22W H -0.0209(6) -0.267(5) -0.2519(6) 0.036(5) Uiso 1 1 d . . . S 2

loop_
_atom_site_aniso_label
_atom_site_aniso_U_11
_atom_site_aniso_U_22
_atom_site_aniso_U_33
_atom_site_aniso_U_23
_atom_site_aniso_U_13
_atom_site_aniso_U_12
O1W 0.0187(5) 0.0404(7) 0.0246(5) 0.0050(5) 0.0111(4) 0.0039(5)
N1A 0.0183(8) 0.0273(10) 0.0160(8) 0.000 0.0086(7) 0.000
N2A 0.0284(16) 0.061(3) 0.0360(19) 0.0096(17) 0.0198(15) -0.0002(17)
O21W 0.120(13) 0.087(11) 0.037(7) 0.022(6) 0.046(8) 0.018(9)
O22W 0.106(10) 0.109(14) 0.071(8) 0.051(8) 0.085(8) 0.061(9)
O23W 0.032(2) 0.086(4) 0.034(2) 0.006(2) 0.0223(19) 0.000(2)
O31W 0.030(4) 0.159(11) 0.028(4) -0.010(5) 0.010(3) -0.017(5)
O32W 0.039(4) 0.077(7) 0.092(9) -0.020(6) 0.023(4) -0.001(4)
O33W 0.037(5) 0.139(14) 0.070(7) -0.015(7) 0.017(4) 0.011(6)
O34W 0.116(10) 0.121(12) 0.130(12) 0.060(8) 0.098(10) 0.044(9)
O35W 0.015(5) 0.174(16) 0.035(7) -0.003(8) 0.007(4) -0.009(7)
O41W 0.059(5) 0.138(13) 0.044(4) 0.014(5) 0.011(3) -0.021(6)
O42W 0.140(10) 0.217(13) 0.234(14) -0.032(11) 0.118(10) -0.050(9)
O43W 0.051(7) 0.102(10) 0.031(5) 0.017(5) 0.013(4) 0.020(6)
O44W 0.035(6) 0.098(15) 0.044(6) 0.025(7) 0.014(5) -0.004(7)
N1 0.0179(6) 0.0295(7) 0.0250(6) -0.0063(5) 0.0085(5) 0.0000(5)
C1 0.0192(7) 0.0268(8) 0.0224(7) -0.0021(6) 0.0041(6) 0.0014(6)
N2 0.0227(6) 0.0290(7) 0.0179(6) 0.0017(5) 0.0105(5) 0.0028(5)
C2 0.0199(7) 0.0245(8) 0.0234(7) -0.0014(6) 0.0075(6) -0.0014(6)
C3 0.0180(7) 0.0204(7) 0.0223(7) -0.0033(6) 0.0079(6) 0.0007(6)
N3 0.0448(8) 0.0262(7) 0.0293(7) -0.0032(6) 0.0262(7) -0.0034(6)
N4 0.0171(6) 0.0249(7) 0.0196(6) -0.0009(5) 0.0066(5) -0.0010(5)
C4 0.0180(7) 0.0310(8) 0.0210(7) -0.0023(6) 0.0076(6) 0.0005(6)
N5 0.0177(6) 0.0245(7) 0.0183(6) -0.0014(5) 0.0070(5) 0.0003(5)
C5 0.0202(7) 0.0329(9) 0.0258(7) -0.0051(6) 0.0119(6) -0.0018(6)
N6 0.0177(6) 0.0255(7) 0.0180(6) 0.0001(5) 0.0073(5) -0.0013(5)
N7 0.0194(6) 0.0231(6) 0.0181(6) -0.0004(5) 0.0091(5) 0.0014(5)
N8 0.0178(6) 0.0241(6) 0.0164(5) 0.0002(5) 0.0077(5) 0.0006(5)
N9 0.0190(6) 0.0238(6) 0.0172(6) -0.0003(5) 0.0092(5) 0.0003(5)
C21 0.0242(7) 0.0303(8) 0.0238(7) 0.0048(6) 0.0154(6) 0.0038(6)
C22 0.0177(6) 0.0281(8) 0.0238(7) 0.0020(6) 0.0107(6) 0.0008(6)
C23 0.0195(7) 0.0190(7) 0.0165(6) 0.0003(5) 0.0086(6) 0.0015(5)
C24 0.0203(7) 0.0300(8) 0.0182(7) 0.0011(6) 0.0096(6) -0.0035(6)
C25 0.0199(7) 0.0326(9) 0.0188(7) 0.0015(6) 0.0078(6) -0.0020(6)
C31 0.0328(8) 0.0317(9) 0.0308(8) -0.0035(7) 0.0216(7) -0.0043(7)
C32 0.0270(8) 0.0274(8) 0.0226(7) 0.0008(6) 0.0146(6) -0.0014(6)
C33 0.0265(7) 0.0193(7) 0.0199(6) -0.0037(6) 0.0140(6) -0.0011(6)
C34 0.0320(8) 0.0265(8) 0.0210(7) -0.0005(6) 0.0148(6) 0.0025(6)
C35 0.0433(9) 0.0269(8) 0.0209(7) 0.0006(6) 0.0190(7) 0.0026(7)
C101 0.0181(7) 0.0196(7) 0.0212(7) -0.0022(6) 0.0078(6) 0.0012(5)
C102 0.0179(7) 0.0199(7) 0.0194(7) -0.0010(5) 0.0088(6) 0.0008(5)
C103 0.0188(7) 0.0197(7) 0.0185(7) -0.0018(5) 0.0082(6) 0.0014(5)
C104 0.0177(7) 0.0182(7) 0.0174(6) -0.0018(5) 0.0079(5) 0.0015(5)
C105 0.0186(7) 0.0189(7) 0.0184(6) -0.0015(5) 0.0086(5) 0.0006(5)
C106 0.0177(7) 0.0193(7) 0.0168(6) -0.0011(5) 0.0079(5) 0.0008(5)
C107 0.0212(7) 0.0188(7) 0.0175(6) -0.0018(5) 0.0094(5) 0.0017(5)

loop_
_atom_type_symbol
_atom_type_description
_atom_type_scat_dispersion_real
_atom_type_scat_dispersion_imag
_atom_type_scat_source
C C 0.0036 0.0018 'International Tables Vol C Tables 4.2.6.8 and 6.1.1.4'
H H 0.0000 0.0000 'International Tables Vol C Tables 4.2.6.8 and 6.1.1.4'
N N 0.0071 0.0037 'International Tables Vol C Tables 4.2.6.8 and 6.1.1.4'
O O 0.0123 0.0068 'International Tables Vol C Tables 4.2.6.8 and 6.1.1.4'

loop_
_geom_angle_atom_site_label_1
_geom_angle_atom_site_label_2
_geom_angle_atom_site_label_3
_geom_angle
C1 N1 C5 116.72(13)
N1 C1 C2 124.20(14)
C21 N2 C25 116.90(13)
C1 C2 C3 118.66(15)
C4 C3 C2 117.72(13)
C4 C3 C101 120.46(13)
C2 C3 C101 121.80(14)
C31 N3 C35 116.00(14)
C101 N4 C102 115.91(13)
C3 C4 C5 119.21(14)
C101 N5 C103 115.55(12)
N1 C5 C4 123.46(15)
C105 N6 C102 115.86(12)
C107 N7 C103 115.51(12)
C105 N8 C106 115.60(12)
C107 N9 C106 115.45(12)
N2 C21 C22 123.59(14)
C21 C22 C23 119.13(14)
C22 C23 C24 117.83(13)
C22 C23 C105 120.80(13)
C24 C23 C105 121.35(13)
C25 C24 C23 118.75(14)
N2 C25 C24 123.80(14)
N3 C31 C32 124.19(15)
C33 C32 C31 119.06(14)
C32 C33 C34 117.58(14)
C32 C33 C107 121.57(13)
C34 C33 C107 120.82(13)
C35 C34 C33 118.96(15)
N3 C35 C34 124.18(15)
N4 C101 N5 128.69(13)
N4 C101 C3 114.97(13)
N5 C101 C3 116.33(12)
N4 C102 N6 120.09(13)
N4 C102 C104 119.90(13)
N6 C102 C104 120.01(13)
N5 C103 N7 120.20(12)
N5 C103 C104 119.96(13)
N7 C103 C104 119.84(13)
C102 C104 C103 119.98(13)
C102 C104 C106 119.80(12)
C103 C104 C106 120.22(13)
N6 C105 N8 128.65(13)
N6 C105 C23 115.45(12)
N8 C105 C23 115.89(12)
N9 C106 N8 120.08(12)
N9 C106 C104 119.86(12)
N8 C106 C104 120.06(13)
N7 C107 N9 129.09(14)
N7 C107 C33 115.18(12)
N9 C107 C33 115.72(12)

loop_
_geom_bond_atom_site_label_1
_geom_bond_atom_site_label_2
_geom_bond_distance
_geom_bond_site_symmetry_2
O23W O23W 1.646(8) 7
O34W O34W 1.20(2) 5_535
N1 C1 1.334(2) .
N1 C5 1.338(2) .
C1 C2 1.389(2) .
N2 C21 1.337(2) .
N2 C25 1.337(2) .
C2 C3 1.395(2) .
C3 C4 1.387(2) .
C3 C101 1.4936(19) .
N3 C31 1.338(2) .
N3 C35 1.342(2) .
N4 C101 1.3397(19) .
N4 C102 1.3526(18) .
C4 C5 1.394(2) .
N5 C101 1.346(2) .
N5 C103 1.3547(18) .
N6 C105 1.3419(18) .
N6 C102 1.3554(18) .
N7 C107 1.3453(18) .
N7 C103 1.3564(19) .
N8 C105 1.3439(19) .
N8 C106 1.3564(18) .
N9 C107 1.3461(18) .
N9 C106 1.3562(19) .
C21 C22 1.387(2) .
C22 C23 1.389(2) .
C23 C24 1.3927(19) .
C23 C105 1.4953(18) .
C24 C25 1.388(2) .
C31 C32 1.389(2) .
C32 C33 1.387(2) .
C33 C34 1.394(2) .
C33 C107 1.490(2) .
C34 C35 1.386(2) .
C102 C104 1.398(2) .
C103 C104 1.4016(19) .
C104 C106 1.4029(19) .
